data_2217206
loop_
_publ_author_name
'Curtiss, Ashley B. S.'
'Musie, Ghezai T.'
'Powell, Douglas R.'

_publ_section_title
;
 Bis(tetramethylammonium) tetrachloridozincate(II), phase VI
;
_journal_coeditor_code MG2041
_journal_issue 1
_journal_name_full 'Acta Crystallographica Section E'
_journal_page_first m183
_journal_page_last m183
_journal_paper_doi 10.1107/S1600536807065828
_journal_volume 64
_journal_year 2008
_chemical_formula_iupac '(C4 H12 N)2 [Zn Cl4]'
_chemical_formula_moiety '2(C4 H12 N +), Cl4 Zn 2-'
_chemical_formula_sum 'C8 H24 Cl4 N2 Zn'
_chemical_formula_weight 355.46
_chemical_name_systematic
;
bis(tetramethylammonium) tetrachlorozincate(II)
;
_space_group_IT_number 19
_symmetry_cell_setting orthorhombic
_symmetry_space_group_name_Hall 'P 2ac 2ab'
_symmetry_space_group_name_H-M 'P 21 21 21'
_atom_sites_solution_hydrogens geom
_atom_sites_solution_primary direct
_atom_sites_solution_secondary difmap
_cell_angle_alpha 90.00
_cell_angle_beta 90.00
_cell_angle_gamma 90.00
_cell_formula_units_Z 12
_cell_length_a 8.9114(18)
_cell_length_b 15.105(3)
_cell_length_c 36.493(7)
_cell_measurement_reflns_used 6850
_cell_measurement_temperature 100.0(2)
_cell_measurement_theta_max 28.2
_cell_measurement_theta_min 2.5
_cell_volume 4912.2(17)
_computing_cell_refinement 'SMART (Bruker, 1998)'
_computing_data_collection 'SMART (Bruker, 1998)'
_computing_data_reduction 'SAINT (Bruker, 1998)'
_computing_molecular_graphics 'SHELXTL (Sheldrick, 2000)'
_computing_publication_material 'SHELXTL (Sheldrick, 2000)'
_computing_structure_refinement 'SHELXTL (Sheldrick, 2000)'
_computing_structure_solution 'SHELXTL (Sheldrick, 2000)'
_diffrn_ambient_temperature 100.0(2)
_diffrn_measured_fraction_theta_full 0.997
_diffrn_measured_fraction_theta_max 0.997
_diffrn_measurement_device_type 'Bruker APEX CCD'
_diffrn_measurement_method \
_diffrn_radiation_monochromator graphite
_diffrn_radiation_source 'fine-focus sealed tube'
_diffrn_radiation_type MoK\a
_diffrn_radiation_wavelength 0.71073
_diffrn_reflns_av_R_equivalents 0.038
_diffrn_reflns_av_sigmaI/netI 0.042
_diffrn_reflns_limit_h_max 10
_diffrn_reflns_limit_h_min -10
_diffrn_reflns_limit_k_max 18
_diffrn_reflns_limit_k_min -18
_diffrn_reflns_limit_l_max 45
_diffrn_reflns_limit_l_min -44
_diffrn_reflns_number 32538
_diffrn_reflns_theta_full 26.00
_diffrn_reflns_theta_max 26.00
_diffrn_reflns_theta_min 1.75
_diffrn_standards_number 0
_exptl_absorpt_coefficient_mu 2.13
_exptl_absorpt_correction_T_max 0.918
_exptl_absorpt_correction_T_min 0.512
_exptl_absorpt_correction_type multi-scan
_exptl_absorpt_process_details '(SADABS; Sheldrick, 2007)'
_exptl_crystal_colour colourless
_exptl_crystal_density_diffrn 1.442
_exptl_crystal_density_method 'not measured'
_exptl_crystal_description plate
_exptl_crystal_F_000 2208
_exptl_crystal_size_max 0.36
_exptl_crystal_size_mid 0.24
_exptl_crystal_size_min 0.04
_refine_diff_density_max 0.428
_refine_diff_density_min -0.289
_refine_ls_abs_structure_details 'Flack (1983)'
_refine_ls_abs_structure_Flack 0.611(6)
_refine_ls_extinction_method none
_refine_ls_goodness_of_fit_ref 1.00
_refine_ls_hydrogen_treatment constr
_refine_ls_matrix_type full
_refine_ls_number_parameters 407
_refine_ls_number_reflns 9616
_refine_ls_number_restraints 0
_refine_ls_restrained_S_all 1.00
_refine_ls_R_factor_all 0.029
_refine_ls_R_factor_gt 0.026
_refine_ls_shift/su_max 0.00
_refine_ls_shift/su_mean 0.00
_refine_ls_structure_factor_coef Fsqd
_refine_ls_weighting_details 'calc w=1/[\s^2^(Fo^2^)+(0.022P)^2^] where P=(Fo^2^+2Fc^2^)/3'
_refine_ls_weighting_scheme calc
_refine_ls_wR_factor_gt 0.054
_refine_ls_wR_factor_ref 0.055
_reflns_number_gt 9039
_reflns_number_total 9616
_reflns_threshold_expression I>2\s(I)
_cod_data_source_file mg2041.cif
_cod_data_source_block I
_cod_database_code 2217206
_cod_database_fobs_code 2217206

loop_
_symmetry_equiv_pos_as_xyz
'x, y, z'
'-x+1/2, -y, z+1/2'
'-x, y+1/2, -z+1/2'
'x+1/2, -y+1/2, -z'

loop_
_atom_site_type_symbol
_atom_site_label
_atom_site_fract_x
_atom_site_fract_y
_atom_site_fract_z
_atom_site_U_iso_or_equiv
_atom_site_adp_type
_atom_site_calc_flag
_atom_site_refinement_flags
_atom_site_occupancy
Zn Zn1A 0.22269(3) 0.833130(18) 0.249954(7) 0.01451(7) Uani d . 1
Cl Cl1A 0.27151(7) 0.83942(4) 0.311249(16) 0.01927(14) Uani d . 1
Cl Cl2A 0.42172(7) 0.89470(4) 0.220415(17) 0.02094(15) Uani d . 1
Cl Cl3A 0.01026(7) 0.91090(4) 0.236224(17) 0.02043(14) Uani d . 1
Cl Cl4A 0.18901(8) 0.69109(4) 0.231878(17) 0.02295(15) Uani d . 1
Zn Zn1B 0.80374(3) 0.648812(18) 0.085633(7) 0.01432(7) Uani d . 1
Cl Cl1B 0.78781(7) 0.67180(4) 0.024348(16) 0.01814(13) Uani d . 1
Cl Cl2B 0.99810(7) 0.55514(4) 0.098555(17) 0.01982(15) Uani d . 1
Cl Cl3B 0.58278(8) 0.59089(4) 0.106043(18) 0.02098(15) Uani d . 1
Cl Cl4B 0.84775(8) 0.77752(4) 0.115946(17) 0.01842(14) Uani d . 1
Zn Zn1C 0.27960(3) 0.148178(18) 0.084326(7) 0.01390(7) Uani d . 1
Cl Cl1C 0.30736(7) 0.14537(4) 0.145927(16) 0.01915(14) Uani d . 1
Cl Cl2C 0.32460(8) 0.28462(4) 0.060498(18) 0.02114(15) Uani d . 1
Cl Cl3C 0.44003(8) 0.04975(4) 0.057901(18) 0.02362(16) Uani d . 1
Cl Cl4C 0.04001(7) 0.10798(4) 0.069889(17) 0.02188(15) Uani d . 1
N N1D 0.7769(2) 0.34272(13) 0.04975(5) 0.0161(5) Uani d . 1
C C1D 0.7608(3) 0.34836(17) 0.09057(6) 0.0214(6) Uani d . 1
H H1D1 0.6561 0.3374 0.0974 0.032 Uiso d R 1
H H1D2 0.7906 0.4075 0.0989 0.032 Uiso d R 1
H H1D3 0.8253 0.3039 0.1021 0.032 Uiso d R 1
C C2D 0.7222(3) 0.25421(16) 0.03673(7) 0.0222(6) Uani d . 1
H H2D1 0.7274 0.2518 0.0099 0.033 Uiso d R 1
H H2D2 0.6181 0.2455 0.0446 0.033 Uiso d R 1
H H2D3 0.7854 0.2074 0.0471 0.033 Uiso d R 1
C C3D 0.6849(3) 0.41380(17) 0.03245(7) 0.0268(7) Uani d . 1
H H3D1 0.6954 0.4106 0.0058 0.040 Uiso d R 1
H H3D2 0.7197 0.4717 0.0411 0.040 Uiso d R 1
H H3D3 0.5793 0.4058 0.0391 0.040 Uiso d R 1
C C4D 0.9376(3) 0.35435(19) 0.03958(7) 0.0248(6) Uani d . 1
H H4D1 0.9967 0.3053 0.0496 0.037 Uiso d R 1
H H4D2 0.9747 0.4104 0.0496 0.037 Uiso d R 1
H H4D3 0.9473 0.3550 0.0128 0.037 Uiso d R 1
N N1E 0.2499(2) 0.40749(14) 0.17102(5) 0.0148(5) Uani d . 1
C C1E 0.1088(3) 0.36434(17) 0.15805(8) 0.0252(7) Uani d . 1
H H1E1 0.0675 0.3979 0.1374 0.038 Uiso d R 1
H H1E2 0.0355 0.3631 0.1781 0.038 Uiso d R 1
H H1E3 0.1306 0.3037 0.1502 0.038 Uiso d R 1
C C2E 0.3602(3) 0.41315(18) 0.14052(7) 0.0278(7) Uani d . 1
H H2E1 0.3172 0.4477 0.1204 0.042 Uiso d R 1
H H2E2 0.3842 0.3534 0.1318 0.042 Uiso d R 1
H H2E3 0.4520 0.4420 0.1493 0.042 Uiso d R 1
C C3E 0.2129(3) 0.49855(16) 0.18458(7) 0.0218(6) Uani d . 1
H H3E1 0.3047 0.5277 0.1931 0.033 Uiso d R 1
H H3E2 0.1412 0.4943 0.2049 0.033 Uiso d R 1
H H3E3 0.1685 0.5332 0.1646 0.033 Uiso d R 1
C C4E 0.3153(3) 0.35468(17) 0.20164(7) 0.0233(6) Uani d . 1
H H4E1 0.3432 0.2958 0.1926 0.035 Uiso d R 1
H H4E2 0.2410 0.3487 0.2213 0.035 Uiso d R 1
H H4E3 0.4046 0.3848 0.2111 0.035 Uiso d R 1
N N1F 0.2919(3) 0.82358(13) 0.11507(5) 0.0179(5) Uani d . 1
C C1F 0.2556(3) 0.74168(17) 0.13618(8) 0.0279(7) Uani d . 1
H H1F1 0.2800 0.7508 0.1621 0.042 Uiso d R 1
H H1F2 0.3146 0.6921 0.1266 0.042 Uiso d R 1
H H1F3 0.1485 0.7284 0.1337 0.042 Uiso d R 1
C C2F 0.4559(3) 0.84202(19) 0.11789(8) 0.0283(7) Uani d . 1
H H2F1 0.4800 0.8957 0.1040 0.042 Uiso d R 1
H H2F2 0.5124 0.7919 0.1079 0.042 Uiso d R 1
H H2F3 0.4831 0.8506 0.1437 0.042 Uiso d R 1
C C3F 0.2049(3) 0.89951(17) 0.13031(8) 0.0284(7) Uani d . 1
H H3F1 0.0973 0.8864 0.1288 0.043 Uiso d R 1
H H3F2 0.2269 0.9530 0.1161 0.043 Uiso d R 1
H H3F3 0.2332 0.9089 0.1560 0.043 Uiso d R 1
C C4F 0.2506(3) 0.8116(2) 0.07569(7) 0.0379(8) Uani d . 1
H H4F1 0.2741 0.8658 0.0621 0.057 Uiso d R 1
H H4F2 0.1429 0.7992 0.0738 0.057 Uiso d R 1
H H4F3 0.3075 0.7620 0.0654 0.057 Uiso d R 1
N N1G 0.7277(2) 0.63485(14) 0.21747(5) 0.0161(5) Uani d . 1
C C1G 0.5783(3) 0.5939(2) 0.21077(8) 0.0304(7) Uani d . 1
H H1G1 0.5017 0.6258 0.2248 0.046 Uiso d R 1
H H1G2 0.5805 0.5318 0.2185 0.046 Uiso d R 1
H H1G3 0.5544 0.5973 0.1846 0.046 Uiso d R 1
C C2G 0.7243(4) 0.73057(17) 0.20696(7) 0.0286(7) Uani d . 1
H H2G1 0.8219 0.7576 0.2122 0.043 Uiso d R 1
H H2G2 0.6461 0.7610 0.2210 0.043 Uiso d R 1
H H2G3 0.7026 0.7359 0.1807 0.043 Uiso d R 1
C C3G 0.8431(3) 0.58795(18) 0.19485(7) 0.0244(7) Uani d . 1
H H3G1 0.8174 0.5935 0.1688 0.037 Uiso d R 1
H H3G2 0.8456 0.5252 0.2017 0.037 Uiso d R 1
H H3G3 0.9419 0.6145 0.1992 0.037 Uiso d R 1
C C4G 0.7650(3) 0.62664(18) 0.25733(7) 0.0249(7) Uani d . 1
H H4G1 0.6886 0.6574 0.2719 0.037 Uiso d R 1
H H4G2 0.8634 0.6532 0.2620 0.037 Uiso d R 1
H H4G3 0.7673 0.5639 0.2642 0.037 Uiso d R 1
N N1H 0.2840(2) 0.56575(13) -0.00491(5) 0.0147(5) Uani d . 1
C C1H 0.2778(3) 0.46942(16) 0.00445(7) 0.0219(6) Uani d . 1
H H1H1 0.2724 0.4624 0.0311 0.033 Uiso d R 1
H H1H2 0.3682 0.4400 -0.0048 0.033 Uiso d R 1
H H1H3 0.1889 0.4428 -0.0068 0.033 Uiso d R 1
C C2H 0.1461(3) 0.61057(18) 0.00861(8) 0.0264(7) Uani d . 1
H H2H1 0.0579 0.5847 -0.0033 0.040 Uiso d R 1
H H2H2 0.1515 0.6739 0.0029 0.040 Uiso d R 1
H H2H3 0.1381 0.6027 0.0352 0.040 Uiso d R 1
C C3H 0.2935(3) 0.57694(17) -0.04539(6) 0.0230(6) Uani d . 1
H H3H1 0.3835 0.5470 -0.0546 0.035 Uiso d R 1
H H3H2 0.2988 0.6401 -0.0513 0.035 Uiso d R 1
H H3H3 0.2043 0.5510 -0.0569 0.035 Uiso d R 1
C C4H 0.4208(3) 0.60584(18) 0.01198(8) 0.0301(7) Uani d . 1
H H4H1 0.5105 0.5767 0.0022 0.045 Uiso d R 1
H H4H2 0.4172 0.5980 0.0386 0.045 Uiso d R 1
H H4H3 0.4244 0.6692 0.0062 0.045 Uiso d R 1
N N1I 0.7744(2) 1.07188(13) 0.16264(5) 0.0150(5) Uani d . 1
C C1I 0.9184(3) 1.11122(17) 0.17517(7) 0.0216(6) Uani d . 1
H H1I1 0.9615 1.0744 0.1946 0.032 Uiso d R 1
H H1I2 0.9002 1.1710 0.1846 0.032 Uiso d R 1
H H1I3 0.9886 1.1143 0.1545 0.032 Uiso d R 1
C C2I 0.6673(3) 1.06734(18) 0.19391(7) 0.0260(7) Uani d . 1
H H2I1 0.7082 1.0285 0.2130 0.039 Uiso d R 1
H H2I2 0.5711 1.0437 0.1854 0.039 Uiso d R 1
H H2I3 0.6523 1.1268 0.2040 0.039 Uiso d R 1
C C3I 0.8031(4) 0.98137(16) 0.14806(7) 0.0286(7) Uani d . 1
H H3I1 0.8714 0.9851 0.1271 0.043 Uiso d R 1
H H3I2 0.7081 0.9547 0.1403 0.043 Uiso d R 1
H H3I3 0.8487 0.9448 0.1672 0.043 Uiso d R 1
C C4I 0.7082(3) 1.12811(17) 0.13312(7) 0.0233(6) Uani d . 1
H H4I1 0.7788 1.1323 0.1126 0.035 Uiso d R 1
H H4I2 0.6880 1.1875 0.1428 0.035 Uiso d R 1
H H4I3 0.6142 1.1014 0.1246 0.035 Uiso d R 1

loop_
_atom_site_aniso_label
_atom_site_aniso_U_11
_atom_site_aniso_U_22
_atom_site_aniso_U_33
_atom_site_aniso_U_12
_atom_site_aniso_U_13
_atom_site_aniso_U_23
Zn1A 0.01419(16) 0.01415(15) 0.01521(15) 0.00001(13) 0.00065(12) 0.00035(12)
Cl1A 0.0185(3) 0.0239(3) 0.0154(3) -0.0007(3) -0.0014(3) 0.0007(3)
Cl2A 0.0165(3) 0.0255(4) 0.0209(3) -0.0037(3) 0.0028(3) 0.0024(3)
Cl3A 0.0162(3) 0.0223(3) 0.0227(3) 0.0038(3) -0.0018(3) 0.0021(3)
Cl4A 0.0318(4) 0.0155(3) 0.0215(3) -0.0028(3) -0.0004(3) -0.0019(3)
Zn1B 0.01474(15) 0.01379(14) 0.01444(14) -0.00018(13) 0.00038(13) 0.00079(12)
Cl1B 0.0189(3) 0.0207(3) 0.0149(3) 0.0009(3) -0.0001(3) 0.0016(3)
Cl2B 0.0205(4) 0.0189(3) 0.0201(3) 0.0046(3) -0.0015(3) 0.0023(3)
Cl3B 0.0177(4) 0.0240(3) 0.0212(3) -0.0048(3) 0.0029(3) 0.0013(3)
Cl4B 0.0204(4) 0.0157(3) 0.0192(3) -0.0012(3) -0.0008(3) -0.0020(3)
Zn1C 0.01250(15) 0.01516(14) 0.01404(14) 0.00037(13) 0.00063(13) -0.00004(12)
Cl1C 0.0193(3) 0.0243(3) 0.0138(3) 0.0011(3) -0.0003(3) -0.0010(3)
Cl2C 0.0212(4) 0.0187(3) 0.0235(3) -0.0020(3) -0.0005(3) 0.0038(3)
Cl3C 0.0237(4) 0.0247(4) 0.0225(3) 0.0072(3) 0.0054(3) -0.0017(3)
Cl4C 0.0145(4) 0.0288(4) 0.0224(3) -0.0039(3) -0.0024(3) -0.0007(3)
N1D 0.0156(11) 0.0178(11) 0.0150(11) -0.0001(10) 0.0002(9) -0.0003(9)
C1D 0.0268(16) 0.0229(14) 0.0146(13) -0.0023(12) 0.0036(11) -0.0007(11)
C2D 0.0252(16) 0.0192(14) 0.0221(15) -0.0005(13) -0.0004(13) -0.0040(11)
C3D 0.0293(19) 0.0248(15) 0.0262(16) 0.0108(14) -0.0038(14) 0.0033(12)
C4D 0.0153(15) 0.0317(16) 0.0274(15) -0.0029(13) 0.0060(12) 0.0017(13)
N1E 0.0126(13) 0.0169(11) 0.0150(11) 0.0003(9) 0.0010(9) -0.0013(9)
C1E 0.0142(15) 0.0238(15) 0.0377(17) -0.0041(12) -0.0099(13) 0.0033(13)
C2E 0.0288(18) 0.0265(16) 0.0280(16) -0.0022(14) 0.0104(14) -0.0014(13)
C3E 0.0208(16) 0.0181(14) 0.0265(15) 0.0017(13) -0.0006(13) -0.0041(12)
C4E 0.0224(16) 0.0277(15) 0.0200(14) 0.0081(14) -0.0014(12) 0.0011(12)
N1F 0.0177(12) 0.0198(11) 0.0163(11) -0.0004(11) -0.0012(10) -0.0019(9)
C1F 0.0236(17) 0.0210(15) 0.0392(18) 0.0014(12) 0.0038(14) 0.0097(13)
C2F 0.0157(15) 0.0356(17) 0.0336(16) -0.0034(14) -0.0017(12) 0.0066(14)
C3F 0.0269(17) 0.0231(15) 0.0352(17) 0.0040(14) -0.0053(15) -0.0052(13)
C4F 0.035(2) 0.060(2) 0.0189(16) -0.0039(16) -0.0039(13) -0.0064(15)
N1G 0.0156(12) 0.0180(11) 0.0146(11) 0.0013(10) -0.0001(9) 0.0000(9)
C1G 0.0191(16) 0.0458(19) 0.0265(16) -0.0087(15) -0.0016(13) 0.0008(14)
C2G 0.044(2) 0.0162(14) 0.0253(16) 0.0071(14) 0.0024(15) 0.0030(12)
C3G 0.0211(16) 0.0253(15) 0.0269(16) 0.0051(13) 0.0043(13) -0.0059(13)
C4G 0.0328(18) 0.0256(15) 0.0164(14) -0.0001(13) -0.0070(12) 0.0015(12)
N1H 0.0152(12) 0.0142(10) 0.0148(11) -0.0031(10) -0.0011(10) 0.0020(9)
C1H 0.0238(16) 0.0156(13) 0.0263(15) 0.0000(13) 0.0017(13) 0.0049(11)
C2H 0.0246(17) 0.0232(15) 0.0313(16) 0.0063(13) 0.0131(13) -0.0006(13)
C3H 0.0274(17) 0.0254(15) 0.0163(13) -0.0005(14) 0.0027(13) 0.0053(11)
C4H 0.0286(18) 0.0240(16) 0.0377(18) -0.0052(14) -0.0139(14) 0.0024(14)
N1I 0.0118(11) 0.0180(11) 0.0153(11) -0.0013(9) -0.0015(9) -0.0001(9)
C1I 0.0171(15) 0.0231(15) 0.0246(15) -0.0039(13) -0.0024(12) -0.0027(12)
C2I 0.0228(17) 0.0345(17) 0.0207(15) -0.0058(14) 0.0032(13) 0.0023(13)
C3I 0.0325(19) 0.0198(14) 0.0336(17) 0.0005(14) -0.0048(15) -0.0094(13)
C4I 0.0198(15) 0.0262(15) 0.0238(14) 0.0029(13) -0.0002(13) 0.0043(12)

loop_
_atom_type_symbol
_atom_type_description
_atom_type_scat_dispersion_real
_atom_type_scat_dispersion_imag
_atom_type_scat_source
C C 0.0033 0.0016 'International Tables Vol C Tables 4.2.6.8 and 6.1.1.4'
H H 0.0000 0.0000 'International Tables Vol C Tables 4.2.6.8 and 6.1.1.4'
N N 0.0061 0.0033 'International Tables Vol C Tables 4.2.6.8 and 6.1.1.4'
Cl Cl 0.1484 0.1585 'International Tables Vol C Tables 4.2.6.8 and 6.1.1.4'
Zn Zn 0.2839 1.4301 'International Tables Vol C Tables 4.2.6.8 and 6.1.1.4'

loop_
_geom_angle_atom_site_label_1
_geom_angle_atom_site_label_2
_geom_angle_atom_site_label_3
_geom_angle
_geom_angle_publ_flag
Cl4A Zn1A Cl2A 110.65(3) y
Cl4A Zn1A Cl1A 110.51(3) y
Cl2A Zn1A Cl1A 107.40(3) y
Cl4A Zn1A Cl3A 108.27(3) y
Cl2A Zn1A Cl3A 109.40(3) y
Cl1A Zn1A Cl3A 110.60(3) y
Cl1B Zn1B Cl4B 111.11(3) y
Cl1B Zn1B Cl3B 109.08(3) y
Cl4B Zn1B Cl3B 108.58(3) y
Cl1B Zn1B Cl2B 110.23(3) y
Cl4B Zn1B Cl2B 107.37(3) y
Cl3B Zn1B Cl2B 110.46(3) y
Cl1C Zn1C Cl2C 112.21(3) y
Cl1C Zn1C Cl3C 109.88(3) y
Cl2C Zn1C Cl3C 108.62(3) y
Cl1C Zn1C Cl4C 109.08(3) y
Cl2C Zn1C Cl4C 108.55(3) y
Cl3C Zn1C Cl4C 108.42(3) y
C4D N1D C3D 109.7(2) y
C4D N1D C1D 109.4(2) y
C3D N1D C1D 109.11(19) y
C4D N1D C2D 109.8(2) y
C3D N1D C2D 109.2(2) y
C1D N1D C2D 109.54(19) y
N1D C1D H1D1 109.5 ?
N1D C1D H1D2 109.5 ?
H1D1 C1D H1D2 109.5 ?
N1D C1D H1D3 109.5 ?
H1D1 C1D H1D3 109.5 ?
H1D2 C1D H1D3 109.5 ?
N1D C2D H2D1 109.5 ?
N1D C2D H2D2 109.5 ?
H2D1 C2D H2D2 109.5 ?
N1D C2D H2D3 109.5 ?
H2D1 C2D H2D3 109.5 ?
H2D2 C2D H2D3 109.5 ?
N1D C3D H3D1 109.5 ?
N1D C3D H3D2 109.5 ?
H3D1 C3D H3D2 109.5 ?
N1D C3D H3D3 109.5 ?
H3D1 C3D H3D3 109.5 ?
H3D2 C3D H3D3 109.5 ?
N1D C4D H4D1 109.5 ?
N1D C4D H4D2 109.5 ?
H4D1 C4D H4D2 109.5 ?
N1D C4D H4D3 109.5 ?
H4D1 C4D H4D3 109.5 ?
H4D2 C4D H4D3 109.5 ?
C2E N1E C4E 109.5(2) y
C2E N1E C1E 110.2(2) y
C4E N1E C1E 109.4(2) y
C2E N1E C3E 109.9(2) y
C4E N1E C3E 109.25(19) y
C1E N1E C3E 108.6(2) y
N1E C1E H1E1 109.5 ?
N1E C1E H1E2 109.5 ?
H1E1 C1E H1E2 109.5 ?
N1E C1E H1E3 109.5 ?
H1E1 C1E H1E3 109.5 ?
H1E2 C1E H1E3 109.5 ?
N1E C2E H2E1 109.5 ?
N1E C2E H2E2 109.5 ?
H2E1 C2E H2E2 109.5 ?
N1E C2E H2E3 109.5 ?
H2E1 C2E H2E3 109.5 ?
H2E2 C2E H2E3 109.5 ?
N1E C3E H3E1 109.5 ?
N1E C3E H3E2 109.5 ?
H3E1 C3E H3E2 109.5 ?
N1E C3E H3E3 109.5 ?
H3E1 C3E H3E3 109.5 ?
H3E2 C3E H3E3 109.5 ?
N1E C4E H4E1 109.5 ?
N1E C4E H4E2 109.5 ?
H4E1 C4E H4E2 109.5 ?
N1E C4E H4E3 109.5 ?
H4E1 C4E H4E3 109.5 ?
H4E2 C4E H4E3 109.5 ?
C2F N1F C3F 109.9(2) y
C2F N1F C1F 109.4(2) y
C3F N1F C1F 109.4(2) y
C2F N1F C4F 109.3(2) y
C3F N1F C4F 108.9(2) y
C1F N1F C4F 110.0(2) y
N1F C1F H1F1 109.5 ?
N1F C1F H1F2 109.5 ?
H1F1 C1F H1F2 109.5 ?
N1F C1F H1F3 109.5 ?
H1F1 C1F H1F3 109.5 ?
H1F2 C1F H1F3 109.5 ?
N1F C2F H2F1 109.5 ?
N1F C2F H2F2 109.5 ?
H2F1 C2F H2F2 109.5 ?
N1F C2F H2F3 109.5 ?
H2F1 C2F H2F3 109.5 ?
H2F2 C2F H2F3 109.5 ?
N1F C3F H3F1 109.5 ?
N1F C3F H3F2 109.5 ?
H3F1 C3F H3F2 109.5 ?
N1F C3F H3F3 109.5 ?
H3F1 C3F H3F3 109.5 ?
H3F2 C3F H3F3 109.5 ?
N1F C4F H4F1 109.5 ?
N1F C4F H4F2 109.5 ?
H4F1 C4F H4F2 109.5 ?
N1F C4F H4F3 109.5 ?
H4F1 C4F H4F3 109.5 ?
H4F2 C4F H4F3 109.5 ?
C1G N1G C2G 109.9(2) y
C1G N1G C3G 109.1(2) y
C2G N1G C3G 109.3(2) y
C1G N1G C4G 108.9(2) y
C2G N1G C4G 109.50(19) y
C3G N1G C4G 110.1(2) y
N1G C1G H1G1 109.5 ?
N1G C1G H1G2 109.5 ?
H1G1 C1G H1G2 109.5 ?
N1G C1G H1G3 109.5 ?
H1G1 C1G H1G3 109.5 ?
H1G2 C1G H1G3 109.5 ?
N1G C2G H2G1 109.5 ?
N1G C2G H2G2 109.5 ?
H2G1 C2G H2G2 109.5 ?
N1G C2G H2G3 109.5 ?
H2G1 C2G H2G3 109.5 ?
H2G2 C2G H2G3 109.5 ?
N1G C3G H3G1 109.5 ?
N1G C3G H3G2 109.5 ?
H3G1 C3G H3G2 109.5 ?
N1G C3G H3G3 109.5 ?
H3G1 C3G H3G3 109.5 ?
H3G2 C3G H3G3 109.5 ?
N1G C4G H4G1 109.5 ?
N1G C4G H4G2 109.5 ?
H4G1 C4G H4G2 109.5 ?
N1G C4G H4G3 109.5 ?
H4G1 C4G H4G3 109.5 ?
H4G2 C4G H4G3 109.5 ?
C2H N1H C3H 108.9(2) y
C2H N1H C4H 110.7(2) y
C3H N1H C4H 108.5(2) y
C2H N1H C1H 109.7(2) y
C3H N1H C1H 109.81(19) y
C4H N1H C1H 109.3(2) ?
N1H C1H H1H1 109.5 ?
N1H C1H H1H2 109.5 ?
H1H1 C1H H1H2 109.5 ?
N1H C1H H1H3 109.5 ?
H1H1 C1H H1H3 109.5 ?
H1H2 C1H H1H3 109.5 ?
N1H C2H H2H1 109.5 ?
N1H C2H H2H2 109.5 ?
H2H1 C2H H2H2 109.5 ?
N1H C2H H2H3 109.5 ?
H2H1 C2H H2H3 109.5 ?
H2H2 C2H H2H3 109.5 ?
N1H C3H H3H1 109.5 ?
N1H C3H H3H2 109.5 ?
H3H1 C3H H3H2 109.5 ?
N1H C3H H3H3 109.5 ?
H3H1 C3H H3H3 109.5 ?
H3H2 C3H H3H3 109.5 ?
N1H C4H H4H1 109.5 ?
N1H C4H H4H2 109.5 ?
H4H1 C4H H4H2 109.5 ?
N1H C4H H4H3 109.5 ?
H4H1 C4H H4H3 109.5 ?
H4H2 C4H H4H3 109.5 ?
C1I N1I C3I 109.2(2) y
C1I N1I C2I 109.63(19) y
C3I N1I C2I 110.0(2) y
C1I N1I C4I 109.6(2) y
C3I N1I C4I 109.4(2) y
C2I N1I C4I 109.0(2) y
N1I C1I H1I1 109.5 ?
N1I C1I H1I2 109.5 ?
H1I1 C1I H1I2 109.5 ?
N1I C1I H1I3 109.5 ?
H1I1 C1I H1I3 109.5 ?
H1I2 C1I H1I3 109.5 ?
N1I C2I H2I1 109.5 ?
N1I C2I H2I2 109.5 ?
H2I1 C2I H2I2 109.5 ?
N1I C2I H2I3 109.5 ?
H2I1 C2I H2I3 109.5 ?
H2I2 C2I H2I3 109.5 ?
N1I C3I H3I1 109.5 ?
N1I C3I H3I2 109.5 ?
H3I1 C3I H3I2 109.5 ?
N1I C3I H3I3 109.5 ?
H3I1 C3I H3I3 109.5 ?
H3I2 C3I H3I3 109.5 ?
N1I C4I H4I1 109.5 ?
N1I C4I H4I2 109.5 ?
H4I1 C4I H4I2 109.5 ?
N1I C4I H4I3 109.5 ?
H4I1 C4I H4I3 109.5 ?
H4I2 C4I H4I3 109.5 ?

loop_
_geom_bond_atom_site_label_1
_geom_bond_atom_site_label_2
_geom_bond_distance
_geom_bond_publ_flag
Zn1A Cl4A 2.2645(8) y
Zn1A Cl2A 2.2743(8) y
Zn1A Cl1A 2.2807(8) y
Zn1A Cl3A 2.2836(8) y
Zn1B Cl1B 2.2677(8) y
Zn1B Cl4B 2.2709(7) y
Zn1B Cl3B 2.2797(8) y
Zn1B Cl2B 2.2857(8) y
Zn1C Cl1C 2.2620(8) y
Zn1C Cl2C 2.2726(8) y
Zn1C Cl3C 2.2770(8) y
Zn1C Cl4C 2.2814(8) y
N1D C4D 1.490(3) y
N1D C3D 1.491(3) y
N1D C1D 1.499(3) y
N1D C2D 1.500(3) y
C1D H1D1 0.9800 ?
C1D H1D2 0.9800 ?
C1D H1D3 0.9800 ?
C2D H2D1 0.9800 ?
C2D H2D2 0.9800 ?
C2D H2D3 0.9800 ?
C3D H3D1 0.9800 ?
C3D H3D2 0.9800 ?
C3D H3D3 0.9800 ?
C4D H4D1 0.9800 ?
C4D H4D2 0.9800 ?
C4D H4D3 0.9800 ?
N1E C2E 1.488(3) y
N1E C4E 1.491(3) y
N1E C1E 1.494(3) y
N1E C3E 1.498(3) y
C1E H1E1 0.9800 ?
C1E H1E2 0.9800 ?
C1E H1E3 0.9800 ?
C2E H2E1 0.9800 ?
C2E H2E2 0.9800 ?
C2E H2E3 0.9800 ?
C3E H3E1 0.9800 ?
C3E H3E2 0.9800 ?
C3E H3E3 0.9800 ?
C4E H4E1 0.9800 ?
C4E H4E2 0.9800 ?
C4E H4E3 0.9800 ?
N1F C2F 1.491(3) y
N1F C3F 1.492(3) y
N1F C1F 1.493(3) y
N1F C4F 1.494(3) y
C1F H1F1 0.9800 ?
C1F H1F2 0.9800 ?
C1F H1F3 0.9800 ?
C2F H2F1 0.9800 ?
C2F H2F2 0.9800 ?
C2F H2F3 0.9800 ?
C3F H3F1 0.9800 ?
C3F H3F2 0.9800 ?
C3F H3F3 0.9800 ?
C4F H4F1 0.9800 ?
C4F H4F2 0.9800 ?
C4F H4F3 0.9800 ?
N1G C1G 1.488(3) y
N1G C2G 1.496(3) y
N1G C3G 1.497(3) y
N1G C4G 1.497(3) y
C1G H1G1 0.9800 ?
C1G H1G2 0.9800 ?
C1G H1G3 0.9800 ?
C2G H2G1 0.9800 ?
C2G H2G2 0.9800 ?
C2G H2G3 0.9800 ?
C3G H3G1 0.9800 ?
C3G H3G2 0.9800 ?
C3G H3G3 0.9800 ?
C4G H4G1 0.9800 ?
C4G H4G2 0.9800 ?
C4G H4G3 0.9800 ?
N1H C2H 1.487(3) y
N1H C3H 1.489(3) y
N1H C4H 1.494(3) y
N1H C1H 1.496(3) y
C1H H1H1 0.9800 ?
C1H H1H2 0.9800 ?
C1H H1H3 0.9800 ?
C2H H2H1 0.9800 ?
C2H H2H2 0.9800 ?
C2H H2H3 0.9800 ?
C3H H3H1 0.9800 ?
C3H H3H2 0.9800 ?
C3H H3H3 0.9800 ?
C4H H4H1 0.9800 ?
C4H H4H2 0.9800 ?
C4H H4H3 0.9800 ?
N1I C1I 1.486(3) y
N1I C3I 1.489(3) y
N1I C2I 1.490(3) y
N1I C4I 1.493(3) y
C1I H1I1 0.9800 ?
C1I H1I2 0.9800 ?
C1I H1I3 0.9800 ?
C2I H2I1 0.9800 ?
C2I H2I2 0.9800 ?
C2I H2I3 0.9800 ?
C3I H3I1 0.9800 ?
C3I H3I2 0.9800 ?
C3I H3I3 0.9800 ?
C4I H4I1 0.9800 ?
C4I H4I2 0.9800 ?
C4I H4I3 0.9800 ?
